data_7116395
loop_
_publ_author_name
'Xiaoqing Wang'
'Yanping Wu'
'Qingsong Liu'
'Zhenyu Li'
'Hui Yan'
'Chonglei Ji'
'Jicheng Duan'
'Zhipeng Liu'

_publ_section_title
;
 Aggregation-induced emission (AIE) of pyridyl-enamido-based organoboron
 luminophores
;
_journal_name_full Chem.Commun.
_journal_page_first 784
_journal_paper_doi 10.1039/C4cc07451C
_journal_volume 51
_journal_year 2015
_chemical_formula_sum 'C25 H19 B F2 N2'
_chemical_formula_weight 396.23
_chemical_name_systematic
; 
 ? 
;
_space_group_IT_number 19
_symmetry_cell_setting orthorhombic
_symmetry_space_group_name_Hall 'P 2ac 2ab'
_symmetry_space_group_name_H-M 'P 21 21 21'
_atom_sites_solution_hydrogens geom
_atom_sites_solution_primary direct
_atom_sites_solution_secondary difmap
_audit_creation_method SHELXL-97
_cell_angle_alpha 90.00
_cell_angle_beta 90.00
_cell_angle_gamma 90.00
_cell_formula_units_Z 4
_cell_length_a 10.9427(7)
_cell_length_b 12.7077(7)
_cell_length_c 14.9474(11)
_cell_measurement_reflns_used 1800
_cell_measurement_temperature 293(2)
_cell_measurement_theta_max 20.2650
_cell_measurement_theta_min 3.2920
_cell_volume 2078.5(2)
_computing_structure_refinement 'SHELXL-97 (Sheldrick, 1997)'
_computing_structure_solution 'SHELXS-97 (Sheldrick, 1990)'
_diffrn_ambient_temperature 293(2)
_diffrn_measured_fraction_theta_full 0.998
_diffrn_measured_fraction_theta_max 0.998
_diffrn_measurement_device_type 'Xcalibur, Eos, Gemini'
_diffrn_radiation_monochromator graphite
_diffrn_radiation_source 'Enhance (Mo) X-ray Source'
_diffrn_radiation_type MoK\a
_diffrn_radiation_wavelength 0.71073
_diffrn_reflns_av_R_equivalents 0.0683
_diffrn_reflns_av_sigmaI/netI 0.0765
_diffrn_reflns_limit_h_max 12
_diffrn_reflns_limit_h_min -13
_diffrn_reflns_limit_k_max 15
_diffrn_reflns_limit_k_min -15
_diffrn_reflns_limit_l_max 16
_diffrn_reflns_limit_l_min -17
_diffrn_reflns_number 14308
_diffrn_reflns_theta_full 25.02
_diffrn_reflns_theta_max 25.02
_diffrn_reflns_theta_min 2.81
_exptl_absorpt_coefficient_mu 0.086
_exptl_absorpt_correction_T_max 0.9906
_exptl_absorpt_correction_T_min 0.9889
_exptl_absorpt_correction_type multi-scan
_exptl_crystal_colour block
_exptl_crystal_density_diffrn 1.266
_exptl_crystal_density_method 'not measured'
_exptl_crystal_description yellow
_exptl_crystal_F_000 824
_exptl_crystal_size_max 0.13
_exptl_crystal_size_mid 0.12
_exptl_crystal_size_min 0.11
_refine_diff_density_max 0.161
_refine_diff_density_min -0.199
_refine_diff_density_rms 0.042
_refine_ls_abs_structure_details 'Flack H D (1983), Acta Cryst. A39, 876-881'
_refine_ls_abs_structure_Flack 0.6(11)
_refine_ls_extinction_method none
_refine_ls_goodness_of_fit_ref 1.041
_refine_ls_hydrogen_treatment mixed
_refine_ls_matrix_type full
_refine_ls_number_parameters 271
_refine_ls_number_reflns 3651
_refine_ls_number_restraints 0
_refine_ls_restrained_S_all 1.041
_refine_ls_R_factor_all 0.0946
_refine_ls_R_factor_gt 0.0506
_refine_ls_shift/su_max 0.000
_refine_ls_shift/su_mean 0.000
_refine_ls_structure_factor_coef Fsqd
_refine_ls_weighting_details 'calc w=1/[\s^2^(Fo^2^)+(0.0328P)^2^+0.0000P] where P=(Fo^2^+2Fc^2^)/3'
_refine_ls_weighting_scheme calc
_refine_ls_wR_factor_gt 0.0880
_refine_ls_wR_factor_ref 0.1096
_reflns_number_gt 2412
_reflns_number_total 3651
_reflns_threshold_expression >2sigma(I)
_cod_data_source_file c4cc07451c2.cif
_cod_data_source_block exp_4178
_cod_database_code 7116395

loop_
_symmetry_equiv_pos_as_xyz
'x, y, z'
'-x+1/2, -y, z+1/2'
'x+1/2, -y+1/2, -z'
'-x, y+1/2, -z+1/2'

loop_
_atom_site_label
_atom_site_type_symbol
_atom_site_fract_x
_atom_site_fract_y
_atom_site_fract_z
_atom_site_U_iso_or_equiv
_atom_site_adp_type
_atom_site_occupancy
_atom_site_symmetry_multiplicity
_atom_site_calc_flag
_atom_site_refinement_flags
B1 B 0.8388(3) 0.6364(2) 0.1994(3) 0.0352(9) Uani 1 1 d .
F1 F 0.82248(17) 0.58138(12) 0.11981(13) 0.0512(5) Uani 1 1 d .
F2 F 0.95953(15) 0.67273(12) 0.20235(14) 0.0532(5) Uani 1 1 d .
N1 N 0.7474(2) 0.72494(15) 0.20860(17) 0.0329(6) Uani 1 1 d .
N2 N 0.8220(2) 0.55881(17) 0.27898(18) 0.0365(7) Uani 1 1 d .
C1 C 0.7127(3) 0.77961(19) 0.1285(2) 0.0354(7) Uani 1 1 d .
C2 C 0.8025(3) 0.8163(2) 0.0722(2) 0.0520(9) Uani 1 1 d .
H2 H 0.8841 0.8070 0.0876 0.062 Uiso 1 1 calc R
C3 C 0.7731(4) 0.8668(3) -0.0071(3) 0.0713(12) Uani 1 1 d .
H3 H 0.8347 0.8915 -0.0445 0.086 Uiso 1 1 calc R
C4 C 0.6528(5) 0.8804(3) -0.0302(3) 0.0725(13) Uani 1 1 d .
H4 H 0.6329 0.9131 -0.0839 0.087 Uiso 1 1 calc R
C5 C 0.5617(4) 0.8458(3) 0.0257(3) 0.0619(11) Uani 1 1 d .
H5 H 0.4803 0.8572 0.0108 0.074 Uiso 1 1 calc R
C6 C 0.5912(3) 0.7938(2) 0.1045(2) 0.0471(9) Uani 1 1 d .
H6 H 0.5294 0.7683 0.1413 0.056 Uiso 1 1 calc R
C7 C 0.7048(3) 0.75373(19) 0.2906(2) 0.0316(7) Uani 1 1 d .
C8 C 0.6314(3) 0.8520(2) 0.2975(2) 0.0402(8) Uani 1 1 d .
C9 C 0.6797(3) 0.9483(2) 0.2727(2) 0.0515(10) Uani 1 1 d .
H9 H 0.7600 0.9530 0.2527 0.062 Uiso 1 1 calc R
C10 C 0.6072(5) 1.0381(3) 0.2780(3) 0.0726(13) Uani 1 1 d .
H10 H 0.6395 1.1036 0.2633 0.087 Uiso 1 1 calc R
C11 C 0.4879(5) 1.0297(3) 0.3051(3) 0.0825(16) Uani 1 1 d .
H11 H 0.4390 1.0895 0.3065 0.099 Uiso 1 1 calc R
C12 C 0.4397(4) 0.9353(3) 0.3301(3) 0.0755(13) Uani 1 1 d .
H12 H 0.3590 0.9307 0.3492 0.091 Uiso 1 1 calc R
C13 C 0.5122(3) 0.8465(3) 0.3264(3) 0.0550(10) Uani 1 1 d .
H13 H 0.4800 0.7820 0.3439 0.066 Uiso 1 1 calc R
C14 C 0.7250(3) 0.6938(2) 0.3659(2) 0.0354(8) Uani 1 1 d .
C15 C 0.6931(3) 0.7364(2) 0.4562(2) 0.0404(8) Uani 1 1 d .
C16 C 0.7554(3) 0.8228(2) 0.4893(2) 0.0530(10) Uani 1 1 d .
H16 H 0.8181 0.8521 0.4555 0.064 Uiso 1 1 calc R
C17 C 0.7271(4) 0.8665(3) 0.5708(3) 0.0713(12) Uani 1 1 d .
H17 H 0.7708 0.9244 0.5914 0.086 Uiso 1 1 calc R
C18 C 0.6346(4) 0.8250(3) 0.6220(3) 0.0691(11) Uani 1 1 d .
H18 H 0.6156 0.8543 0.6773 0.083 Uiso 1 1 calc R
C19 C 0.5708(4) 0.7403(3) 0.5907(3) 0.0619(10) Uani 1 1 d .
H19 H 0.5077 0.7123 0.6249 0.074 Uiso 1 1 calc R
C20 C 0.5990(3) 0.6957(2) 0.5087(3) 0.0511(9) Uani 1 1 d .
H20 H 0.5546 0.6380 0.4885 0.061 Uiso 1 1 calc R
C21 C 0.7782(3) 0.5905(2) 0.3592(2) 0.0375(8) Uani 1 1 d .
C22 C 0.7834(3) 0.5199(2) 0.4317(2) 0.0550(10) Uani 1 1 d .
H22 H 0.7578 0.5414 0.4881 0.066 Uiso 1 1 calc R
C23 C 0.8260(4) 0.4200(3) 0.4193(3) 0.0695(12) Uani 1 1 d .
H23 H 0.8276 0.3732 0.4672 0.083 Uiso 1 1 calc R
C24 C 0.8664(4) 0.3883(3) 0.3366(3) 0.0668(12) Uani 1 1 d .
H24 H 0.8941 0.3200 0.3274 0.080 Uiso 1 1 calc R
C25 C 0.8648(3) 0.4589(2) 0.2690(2) 0.0524(10) Uani 1 1 d .
H25 H 0.8942 0.4384 0.2133 0.063 Uiso 1 1 calc R

loop_
_atom_site_aniso_label
_atom_site_aniso_U_11
_atom_site_aniso_U_22
_atom_site_aniso_U_33
_atom_site_aniso_U_23
_atom_site_aniso_U_13
_atom_site_aniso_U_12
B1 0.044(2) 0.0366(18) 0.025(2) 0.0005(16) -0.0007(19) 0.0012(16)
F1 0.0740(13) 0.0468(9) 0.0329(12) -0.0087(9) 0.0028(10) 0.0091(9)
F2 0.0397(11) 0.0632(11) 0.0568(15) 0.0085(10) 0.0034(11) -0.0032(9)
N1 0.0401(15) 0.0331(12) 0.0253(16) 0.0005(11) 0.0002(13) 0.0039(11)
N2 0.0422(15) 0.0336(13) 0.0336(18) 0.0002(12) 0.0022(13) 0.0081(11)
C1 0.051(2) 0.0324(15) 0.0234(18) 0.0010(13) -0.0028(17) 0.0026(14)
C2 0.062(2) 0.059(2) 0.035(2) 0.0083(18) 0.000(2) -0.0004(19)
C3 0.094(3) 0.077(3) 0.043(3) 0.018(2) 0.004(3) -0.009(2)
C4 0.115(4) 0.062(2) 0.040(3) 0.014(2) -0.019(3) 0.000(3)
C5 0.074(3) 0.053(2) 0.058(3) -0.002(2) -0.029(3) 0.003(2)
C6 0.054(2) 0.0425(17) 0.045(3) 0.0016(16) -0.0083(19) 0.0021(16)
C7 0.0356(17) 0.0307(14) 0.0286(19) -0.0015(13) -0.0004(16) 0.0016(13)
C8 0.050(2) 0.0395(17) 0.031(2) -0.0032(15) -0.0036(18) 0.0105(15)
C9 0.076(3) 0.0364(18) 0.042(2) -0.0028(15) -0.002(2) 0.0094(17)
C10 0.124(4) 0.036(2) 0.058(3) -0.0046(19) -0.020(3) 0.012(2)
C11 0.101(4) 0.068(3) 0.078(4) -0.025(3) -0.027(3) 0.048(3)
C12 0.066(3) 0.089(3) 0.072(3) -0.014(3) -0.008(2) 0.031(3)
C13 0.052(2) 0.060(2) 0.053(3) -0.0047(19) -0.001(2) 0.0160(18)
C14 0.0392(18) 0.0354(15) 0.032(2) 0.0000(14) 0.0016(17) 0.0027(14)
C15 0.048(2) 0.0428(17) 0.030(2) 0.0035(15) 0.0009(18) 0.0112(16)
C16 0.063(2) 0.058(2) 0.038(2) -0.0113(17) 0.013(2) -0.0036(18)
C17 0.095(3) 0.068(2) 0.050(3) -0.018(2) 0.010(3) -0.011(2)
C18 0.087(3) 0.077(3) 0.043(3) -0.011(2) 0.011(3) 0.009(2)
C19 0.064(3) 0.078(2) 0.043(3) 0.007(2) 0.021(2) 0.007(2)
C20 0.054(2) 0.0551(19) 0.044(3) 0.0016(18) 0.012(2) 0.0007(17)
C21 0.0430(19) 0.0378(16) 0.032(2) 0.0007(14) -0.0015(17) 0.0054(14)
C22 0.080(3) 0.0496(19) 0.036(2) 0.0131(16) 0.008(2) 0.0193(19)
C23 0.097(3) 0.055(2) 0.056(3) 0.024(2) 0.008(3) 0.025(2)
C24 0.095(3) 0.044(2) 0.062(3) 0.007(2) 0.008(3) 0.026(2)
C25 0.068(2) 0.0420(19) 0.047(3) -0.0019(17) 0.006(2) 0.0175(17)

loop_
_atom_type_symbol
_atom_type_description
_atom_type_scat_dispersion_real
_atom_type_scat_dispersion_imag
_atom_type_scat_source
C C 0.0033 0.0016 'International Tables Vol C Tables 4.2.6.8 and 6.1.1.4'
H H 0.0000 0.0000 'International Tables Vol C Tables 4.2.6.8 and 6.1.1.4'
F F 0.0171 0.0103 'International Tables Vol C Tables 4.2.6.8 and 6.1.1.4'
N N 0.0061 0.0033 'International Tables Vol C Tables 4.2.6.8 and 6.1.1.4'
B B 0.0013 0.0007 'International Tables Vol C Tables 4.2.6.8 and 6.1.1.4'

loop_
_geom_angle_atom_site_label_1
_geom_angle_atom_site_label_2
_geom_angle_atom_site_label_3
_geom_angle
F1 B1 F2 108.3(3)
F1 B1 N1 111.5(3)
F2 B1 N1 112.1(2)
F1 B1 N2 108.7(2)
F2 B1 N2 107.3(3)
N1 B1 N2 108.9(3)
C7 N1 C1 122.0(2)
C7 N1 B1 120.5(2)
C1 N1 B1 117.4(3)
C21 N2 C25 119.8(3)
C21 N2 B1 122.1(2)
C25 N2 B1 117.8(3)
C2 C1 C6 118.8(3)
C2 C1 N1 119.0(3)
C6 C1 N1 122.1(3)
C1 C2 C3 121.0(4)
C4 C3 C2 119.7(4)
C3 C4 C5 120.2(4)
C4 C5 C6 120.0(4)
C1 C6 C5 120.2(3)
N1 C7 C14 122.2(2)
N1 C7 C8 118.2(3)
C14 C7 C8 119.6(3)
C13 C8 C9 119.4(3)
C13 C8 C7 119.4(3)
C9 C8 C7 121.1(3)
C8 C9 C10 119.5(4)
C11 C10 C9 119.7(4)
C12 C11 C10 121.3(4)
C11 C12 C13 119.1(4)
C8 C13 C12 121.1(4)
C7 C14 C21 120.9(3)
C7 C14 C15 120.0(2)
C21 C14 C15 119.1(3)
C16 C15 C20 117.2(3)
C16 C15 C14 119.6(3)
C20 C15 C14 123.1(3)
C17 C16 C15 121.8(3)
C16 C17 C18 120.3(4)
C19 C18 C17 119.3(4)
C18 C19 C20 120.8(4)
C19 C20 C15 120.7(3)
N2 C21 C22 118.5(3)
N2 C21 C14 118.4(3)
C22 C21 C14 123.0(3)
C23 C22 C21 120.2(4)
C22 C23 C24 120.3(4)
C25 C24 C23 118.3(3)
C24 C25 N2 122.8(3)

loop_
_geom_bond_atom_site_label_1
_geom_bond_atom_site_label_2
_geom_bond_distance
B1 F1 1.392(4)
B1 F2 1.400(4)
B1 N1 1.512(4)
B1 N2 1.555(4)
N1 C7 1.361(4)
N1 C1 1.435(4)
N2 C21 1.353(4)
N2 C25 1.361(3)
C1 C2 1.375(4)
C1 C6 1.389(4)
C2 C3 1.386(5)
C3 C4 1.372(5)
C4 C5 1.373(5)
C5 C6 1.388(5)
C7 C14 1.377(4)
C7 C8 1.489(4)
C8 C13 1.375(4)
C8 C9 1.384(4)
C9 C10 1.392(5)
C10 C11 1.371(5)
C11 C12 1.363(5)
C12 C13 1.381(5)
C14 C21 1.439(4)
C14 C15 1.496(4)
C15 C16 1.384(4)
C15 C20 1.394(4)
C16 C17 1.374(5)
C17 C18 1.374(5)
C18 C19 1.365(5)
C19 C20 1.386(5)
C21 C22 1.408(4)
C22 C23 1.364(4)
C23 C24 1.374(5)
C24 C25 1.351(5)
